data_4510214
loop_
_publ_author_name
'Lumpi, Daniel'
'Gl\"ocklhofer, Florian'
'Holzer, Brigitte'
'St\"oger, Berthold'
'Hametner, Christian'
'Reider, Georg A.'
'Fr\"ohlich, Johannes'

_publ_section_title
;
 Systematic Investigations on 1,2,3-Triazole-Based Compounds Capable of
 Second Harmonic Generation
;
_journal_issue 3
_journal_name_full 'Crystal Growth &amp; Design'
_journal_page_first 1018
_journal_paper_doi 10.1021/cg4014762
_journal_volume 14
_journal_year 2014
_chemical_formula_sum 'C12 H13 N3 O2 S'
_chemical_formula_weight 263.3
_chemical_name_systematic ' ?'
_space_group_IT_number 14
_symmetry_cell_setting monoclinic
_symmetry_Int_Tables_number 14
_symmetry_space_group_name_Hall '-P 2yn'
_symmetry_space_group_name_H-M 'P 1 21/n 1'
_cell_angle_alpha 90
_cell_angle_beta 97.601(4)
_cell_angle_gamma 90
_cell_formula_units_Z 4
_cell_length_a 5.7944(6)
_cell_length_b 23.318(2)
_cell_length_c 9.1374(9)
_cell_measurement_reflns_used 26544
_cell_measurement_temperature 100
_cell_measurement_theta_max 34.9
_cell_measurement_theta_min 2.4
_cell_volume 1223.7(2)
_computing_cell_refinement unknown
_computing_data_collection unknown
_computing_data_reduction unknown
_computing_molecular_graphics unknown
_computing_structure_solution unknown
_diffrn_ambient_temperature 100
_diffrn_measured_fraction_theta_full 0.98
_diffrn_measured_fraction_theta_max 0.98
_diffrn_measurement_device 'four-cycle diffractometer'
_diffrn_measurement_device_type 'Bruker KAPPA APEX II CCD'
_diffrn_measurement_method '\w and \f scans'
_diffrn_radiation_monochromator graphite
_diffrn_radiation_source 'X-ray tube'
_diffrn_radiation_type 'Mo K\a'
_diffrn_radiation_wavelength 0.71073
_diffrn_reflns_av_R_equivalents 0.0265
_diffrn_reflns_av_sigmaI/netI 0.0228
_diffrn_reflns_limit_h_max 9
_diffrn_reflns_limit_h_min -9
_diffrn_reflns_limit_k_max 36
_diffrn_reflns_limit_k_min -34
_diffrn_reflns_limit_l_max 14
_diffrn_reflns_limit_l_min -14
_diffrn_reflns_number 19745
_diffrn_reflns_theta_full 34.93
_diffrn_reflns_theta_max 34.93
_diffrn_reflns_theta_min 2.41
_exptl_absorpt_coefficient_mu 0.262
_exptl_absorpt_correction_T_max 0.89
_exptl_absorpt_correction_T_min 0.83
_exptl_absorpt_correction_type multi-scan
_exptl_absorpt_process_details SADABS
_exptl_crystal_colour 'clear yellow'
_exptl_crystal_density_diffrn 1.4288
_exptl_crystal_description block
_exptl_crystal_F_000 552
_exptl_crystal_size_max 0.75
_exptl_crystal_size_mid 0.56
_exptl_crystal_size_min 0.44
_refine_diff_density_max 0.49
_refine_diff_density_min -0.40
_refine_ls_extinction_method none
_refine_ls_goodness_of_fit_gt 3.03
_refine_ls_goodness_of_fit_ref 2.87
_refine_ls_hydrogen_treatment refall
_refine_ls_number_constraints 0
_refine_ls_number_parameters 215
_refine_ls_number_reflns 5297
_refine_ls_number_restraints 0
_refine_ls_R_factor_all 0.0484
_refine_ls_R_factor_gt 0.0409
_refine_ls_shift/su_max 0.0220
_refine_ls_shift/su_mean 0.0035
_refine_ls_structure_factor_coef F
_refine_ls_weighting_details w=1/(\s^2^(F)+0.0001F^2^)
_refine_ls_weighting_scheme sigma
_refine_ls_wR_factor_gt 0.0550
_refine_ls_wR_factor_ref 0.0559
_reflns_number_gt 4624
_reflns_number_total 5297
_reflns_threshold_expression I>3\s(I)
_cod_data_source_file 9ba_ZMSO2M-4P.cif
_cod_data_source_block 9ba
_cod_original_sg_symbol_Hall '-P 2yabc'
_cod_original_formula_sum 'C12 H13 N3 O2 S1'
_cod_database_code 4510214

loop_
_symmetry_equiv_pos_site_id
_symmetry_equiv_pos_as_xyz
1 x,y,z
2 -x+1/2,y+1/2,-z+1/2
3 -x,-y,-z
4 x+1/2,-y+1/2,z+1/2

loop_
_atom_site_label
_atom_site_type_symbol
_atom_site_fract_x
_atom_site_fract_y
_atom_site_fract_z
_atom_site_adp_type
_atom_site_U_iso_or_equiv
_atom_site_symmetry_multiplicity
_atom_site_occupancy
_atom_site_calc_flag
S1 S 0.37977(4) 0.303902(11) 0.13681(3) Uani 0.01346(7) 4 1 d
O1 O 0.12891(13) 0.30443(3) 0.12902(9) Uani 0.0181(2) 4 1 d
O2 O 0.50812(14) 0.27002(4) 0.25322(9) Uani 0.0215(2) 4 1 d
N2 N -0.02725(15) 0.47591(4) -0.21090(10) Uani 0.0160(2) 4 1 d
N3 N 0.16025(15) 0.47724(4) -0.11406(10) Uani 0.0160(2) 4 1 d
N1 N -0.11923(14) 0.42228(4) -0.20548(9) Uani 0.0132(2) 4 1 d
C1 C -0.32599(16) 0.40615(4) -0.29988(10) Uani 0.0132(2) 4 1 d
C2 C -0.36448(18) 0.34844(5) -0.33296(11) Uani 0.0164(3) 4 1 d
C3 C -0.56844(19) 0.33226(5) -0.42155(12) Uani 0.0210(3) 4 1 d
C4 C -0.72937(19) 0.37377(6) -0.47831(13) Uani 0.0220(3) 4 1 d
C5 C -0.68657(18) 0.43129(6) -0.44620(13) Uani 0.0211(3) 4 1 d
C6 C -0.48535(18) 0.44810(5) -0.35550(12) Uani 0.0177(3) 4 1 d
C7 C 0.01218(17) 0.38940(5) -0.10354(11) Uani 0.0153(3) 4 1 d
C8 C 0.19239(16) 0.42470(4) -0.04501(11) Uani 0.0138(2) 4 1 d
C9 C 0.39499(17) 0.41903(5) 0.06703(11) Uani 0.0147(2) 4 1 d
C10 C 0.49180(17) 0.37510(5) 0.15003(11) Uani 0.0141(2) 4 1 d
C11 C 0.71112(18) 0.38256(5) 0.25691(12) Uani 0.0181(3) 4 1 d
C12 C 0.4507(2) 0.27869(6) -0.03411(12) Uani 0.0207(3) 4 1 d
H2 H -0.251(3) 0.3208(7) -0.2944(19) Uiso 0.031(4) 4 1 d
H3 H -0.595(3) 0.2927(7) -0.4481(18) Uiso 0.029(4) 4 1 d
H4 H -0.864(3) 0.3624(7) -0.5421(18) Uiso 0.034(4) 4 1 d
H5 H -0.800(3) 0.4599(8) -0.4824(18) Uiso 0.036(4) 4 1 d
H6 H -0.461(3) 0.4869(7) -0.3324(16) Uiso 0.025(4) 4 1 d
H7 H -0.024(2) 0.3525(7) -0.0838(16) Uiso 0.019(3) 4 1 d
H9 H 0.481(2) 0.4536(7) 0.0812(16) Uiso 0.022(4) 4 1 d
H111 H 0.687(3) 0.3766(7) 0.3617(17) Uiso 0.027(4) 4 1 d
H112 H 0.836(3) 0.3536(7) 0.2336(18) Uiso 0.028(4) 4 1 d
H113 H 0.773(3) 0.4221(7) 0.2468(17) Uiso 0.030(4) 4 1 d
H121 H 0.371(3) 0.3039(6) -0.1199(18) Uiso 0.026(4) 4 1 d
H122 H 0.630(3) 0.2799(7) -0.0270(17) Uiso 0.024(4) 4 1 d
H123 H 0.383(3) 0.2394(8) -0.0482(18) Uiso 0.041(5) 4 1 d

loop_
_atom_site_aniso_label
_atom_site_aniso_type_symbol
_atom_site_aniso_U_11
_atom_site_aniso_U_22
_atom_site_aniso_U_33
_atom_site_aniso_U_12
_atom_site_aniso_U_13
_atom_site_aniso_U_23
S1 S 0.01401(11) 0.01210(12) 0.01349(11) 0.00042(8) -0.00113(8) 0.00133(8)
O1 O 0.0150(3) 0.0162(4) 0.0230(4) -0.0010(3) 0.0023(3) 0.0023(3)
O2 O 0.0252(4) 0.0165(4) 0.0198(3) 0.0009(3) -0.0075(3) 0.0056(3)
N2 N 0.0165(4) 0.0120(4) 0.0188(4) -0.0003(3) -0.0007(3) 0.0018(3)
N3 N 0.0163(4) 0.0130(4) 0.0176(4) 0.0001(3) -0.0017(3) 0.0014(3)
N1 N 0.0127(3) 0.0117(4) 0.0145(3) 0.0005(3) -0.0009(3) 0.0017(3)
C1 C 0.0113(4) 0.0153(5) 0.0125(4) 0.0006(3) 0.0000(3) 0.0017(3)
C2 C 0.0157(4) 0.0162(5) 0.0163(4) 0.0005(3) -0.0015(3) 0.0002(3)
C3 C 0.0200(5) 0.0215(6) 0.0200(5) -0.0031(4) -0.0035(4) -0.0013(4)
C4 C 0.0151(4) 0.0296(6) 0.0198(5) -0.0015(4) -0.0030(4) 0.0011(4)
C5 C 0.0144(4) 0.0272(6) 0.0206(5) 0.0052(4) -0.0020(4) 0.0032(4)
C6 C 0.0161(4) 0.0178(5) 0.0184(4) 0.0042(4) -0.0008(3) 0.0020(4)
C7 C 0.0144(4) 0.0136(5) 0.0167(4) -0.0001(3) -0.0025(3) 0.0030(3)
C8 C 0.0141(4) 0.0116(4) 0.0149(4) 0.0004(3) -0.0006(3) 0.0008(3)
C9 C 0.0140(4) 0.0134(5) 0.0162(4) -0.0014(3) -0.0008(3) 0.0007(3)
C10 C 0.0134(4) 0.0143(5) 0.0141(4) -0.0002(3) -0.0001(3) 0.0001(3)
C11 C 0.0152(4) 0.0191(5) 0.0184(4) -0.0009(4) -0.0038(3) 0.0007(4)
C12 C 0.0222(5) 0.0215(6) 0.0182(5) 0.0006(4) 0.0023(4) -0.0034(4)

loop_
_atom_type_symbol
_atom_type_scat_dispersion_real
_atom_type_scat_dispersion_imag
_atom_type_scat_source
C 0.0033 0.0016 'International Tables Vol C tables 4.2.6.8 and 6.1.1.1'
H 0.0000 0.0000 'International Tables Vol C tables 4.2.6.8 and 6.1.1.1'
N 0.0061 0.0033 'International Tables Vol C tables 4.2.6.8 and 6.1.1.1'
O 0.0106 0.0060 'International Tables Vol C tables 4.2.6.8 and 6.1.1.1'
S 0.1246 0.1234 'International Tables Vol C tables 4.2.6.8 and 6.1.1.1'

loop_
_geom_angle_atom_site_label_1
_geom_angle_atom_site_label_2
_geom_angle_atom_site_label_3
_geom_angle
_geom_angle_publ_flag
O1 S1 O2 117.12(5) yes
O1 S1 C10 110.51(5) yes
O1 S1 C12 108.01(5) yes
O2 S1 C10 108.15(5) yes
O2 S1 C12 108.09(5) yes
C10 S1 C12 104.16(5) yes
N3 N2 N1 106.93(8) yes
N2 N3 C8 109.77(8) yes
N2 N1 C1 121.30(8) yes
N2 N1 C7 110.86(8) yes
C1 N1 C7 127.83(9) yes
N1 C1 C2 118.87(8) yes
N1 C1 C6 119.78(9) yes
C2 C1 C6 121.35(9) yes
C1 C2 C3 119.19(10) yes
C1 C2 H2 119.3(10) yes
C3 C2 H2 121.5(10) yes
C2 C3 C4 120.12(11) yes
C2 C3 H3 120.0(9) yes
C4 C3 H3 119.8(9) yes
C3 C4 C5 119.98(10) yes
C3 C4 H4 119.2(10) yes
C5 C4 H4 120.7(10) yes
C4 C5 C6 120.60(10) yes
C4 C5 H5 120.0(10) yes
C6 C5 H5 119.3(10) yes
C1 C6 C5 118.75(10) yes
C1 C6 H6 121.6(9) yes
C5 C6 H6 119.7(9) yes
N1 C7 C8 104.81(9) yes
N1 C7 H7 123.2(8) yes
C8 C7 H7 132.0(8) yes
N3 C8 C7 107.63(8) yes
N3 C8 C9 116.70(9) yes
C7 C8 C9 135.67(10) yes
C8 C9 C10 134.32(10) yes
C8 C9 H9 112.2(8) yes
C10 C9 H9 113.4(8) yes
S1 C10 C9 123.23(7) yes
S1 C10 C11 114.84(7) yes
C9 C10 C11 121.88(9) yes
C10 C11 H111 113.3(8) yes
C10 C11 H112 110.2(8) yes
C10 C11 H113 109.2(8) yes
H111 C11 H112 107.3(13) yes
H111 C11 H113 108.3(13) yes
H112 C11 H113 108.4(13) yes
S1 C12 H121 110.3(9) yes
S1 C12 H122 106.6(9) yes
S1 C12 H123 106.5(10) yes
H121 C12 H122 111.9(12) yes
H121 C12 H123 107.2(12) yes
H122 C12 H123 114.2(13) yes

loop_
_geom_bond_atom_site_label_1
_geom_bond_atom_site_label_2
_geom_bond_distance
_geom_bond_publ_flag
S1 O1 1.4460(9) yes
S1 O2 1.4489(8) yes
S1 C10 1.7809(11) yes
S1 C12 1.7674(12) yes
N2 N3 1.3076(12) yes
N2 N1 1.3627(13) yes
N3 C8 1.3793(14) yes
N1 C1 1.4309(12) yes
N1 C7 1.3592(13) yes
C1 C2 1.3907(15) yes
C1 C6 1.3941(14) yes
C2 C3 1.3933(15) yes
C2 H2 0.955(16) yes
C3 C4 1.3955(17) yes
C3 H3 0.962(16) yes
C4 C5 1.3884(19) yes
C4 H4 0.947(16) yes
C5 C6 1.3944(15) yes
C5 H5 0.966(16) yes
C6 H6 0.936(16) yes
C7 C8 1.3806(14) yes
C7 H7 0.910(15) yes
C8 C9 1.4580(13) yes
C9 C10 1.3514(14) yes
C9 H9 0.946(15) yes
C10 C11 1.5069(14) yes
C11 H111 0.995(16) yes
C11 H112 1.032(16) yes
C11 H113 0.998(16) yes
C12 H121 1.037(15) yes
C12 H122 1.035(15) yes
C12 H123 0.999(18) yes

loop_
_geom_hbond_atom_site_label_D
_geom_hbond_atom_site_label_H
_geom_hbond_atom_site_label_A
_geom_hbond_site_symmetry_A
_geom_hbond_distance_DH
_geom_hbond_distance_HA
_geom_hbond_distance_DA
_geom_hbond_angle_DHA
_geom_hbond_publ_flag
C7 H7 O1 . 0.910(15) 2.316(14) 2.9187(14) 123.5(11) yes
C11 H112 O1 1_655 1.032(16) 2.354(16) 3.3605(14) 164.9(13) yes
